data_7102543
loop_
_publ_author_name
'Tynan, Eithne'
'Jensen, Paul'
'Kruger, Paul E'
'Lees, Anthea C'

_publ_section_title
;
 Solvent templated synthesis of metal-organic frameworks: structural
 characterisation and properties of the 3D network isomers
 [[Mn(dcbp)].1/2DMF]n and [[Mn(dcbp)][middle dot]2H2O](n).
;
_journal_issue 7
_journal_name_full 'Chemical communications (Cambridge, England)'
_journal_page_first 776
_journal_page_last 777
_journal_paper_doi 10.1039/b315483a
_journal_year 2004
_chemical_formula_moiety Mn(dcbp).2(H20)
_chemical_formula_sum 'C12 H10 Mn N2 O6'
_chemical_formula_weight 333.16
_chemical_name_systematic
;
?
;
_space_group_IT_number 15
_symmetry_cell_setting monoclinic
_symmetry_space_group_name_Hall '-C 2yc'
_symmetry_space_group_name_H-M 'C 1 2/c 1'
_atom_sites_solution_hydrogens geom
_atom_sites_solution_primary direct
_atom_sites_solution_secondary difmap
_audit_creation_method SHELXL-97
_cell_angle_alpha 90.00
_cell_angle_beta 127.7910(10)
_cell_angle_gamma 90.00
_cell_formula_units_Z 4
_cell_length_a 11.9505(9)
_cell_length_b 14.5679(11)
_cell_length_c 9.2494(7)
_cell_measurement_temperature 153(2)
_cell_volume 1272.51(17)
_computing_cell_refinement 'Bruker SMART'
_computing_data_collection 'Bruker SMART'
_computing_data_reduction 'Bruker SAINT'
_computing_molecular_graphics 'Bruker SHELXTL'
_computing_publication_material 'Bruker SHELXTL'
_computing_structure_refinement 'SHELXL-97 (Sheldrick, 1997)'
_computing_structure_solution 'SHELXS-97 (Sheldrick, 1990)'
_diffrn_ambient_temperature 153(2)
_diffrn_measured_fraction_theta_full 0.946
_diffrn_measured_fraction_theta_max 0.946
_diffrn_measurement_device_type 'Bruker SMART APEX CCD'
_diffrn_measurement_method 'Omega scans'
_diffrn_radiation_monochromator graphite
_diffrn_radiation_source 'fine-focus sealed tube'
_diffrn_radiation_type MoK\a
_diffrn_radiation_wavelength 0.71073
_diffrn_reflns_av_R_equivalents 0.0259
_diffrn_reflns_av_sigmaI/netI 0.0232
_diffrn_reflns_limit_h_max 15
_diffrn_reflns_limit_h_min -15
_diffrn_reflns_limit_k_max 19
_diffrn_reflns_limit_k_min -19
_diffrn_reflns_limit_l_max 12
_diffrn_reflns_limit_l_min -11
_diffrn_reflns_number 6153
_diffrn_reflns_theta_full 28.29
_diffrn_reflns_theta_max 28.29
_diffrn_reflns_theta_min 2.57
_exptl_absorpt_coefficient_mu 1.068
_exptl_absorpt_correction_T_max 1.000
_exptl_absorpt_correction_T_min 0.855
_exptl_absorpt_correction_type empirical
_exptl_absorpt_process_details SADABS
_exptl_crystal_colour 'Pale yellow'
_exptl_crystal_density_diffrn 1.739
_exptl_crystal_density_method 'not measured'
_exptl_crystal_description Needle
_exptl_crystal_F_000 676
_exptl_crystal_size_max 0.38
_exptl_crystal_size_mid 0.09
_exptl_crystal_size_min 0.08
_refine_diff_density_max 0.497
_refine_diff_density_min -0.244
_refine_diff_density_rms 0.087
_refine_ls_extinction_method none
_refine_ls_goodness_of_fit_ref 1.219
_refine_ls_hydrogen_treatment calc
_refine_ls_matrix_type full
_refine_ls_number_parameters 105
_refine_ls_number_reflns 1500
_refine_ls_number_restraints 0
_refine_ls_restrained_S_all 1.219
_refine_ls_R_factor_all 0.0415
_refine_ls_R_factor_gt 0.0392
_refine_ls_shift/su_max 0.000
_refine_ls_shift/su_mean 0.000
_refine_ls_structure_factor_coef Fsqd
_refine_ls_weighting_details 'calc w=1/[\s^2^(Fo^2^)+(0.0425P)^2^+2.2366P] where P=(Fo^2^+2Fc^2^)/3'
_refine_ls_weighting_scheme calc
_refine_ls_wR_factor_gt 0.0954
_refine_ls_wR_factor_ref 0.0966
_reflns_number_gt 1439
_reflns_number_total 1500
_reflns_threshold_expression >2sigma(I)
_cod_data_source_file b315483a.txt
_cod_data_source_block 2
_cod_depositor_comments
;
The following automatic conversions were performed:
'_symmetry_cell_setting' value 'Monoclinic' changed to 'monoclinic'
according to '/home/saulius/struct/CIF-dictionaries/cif_core.dic'
dictionary named 'cif_core.dic' version 2.4.1 from
2010-06-29.

'_exptl_absorpt_correction_type' value 'Empirical' changed to
'empirical' according to
'/home/saulius/struct/CIF-dictionaries/cif_core.dic' dictionary named
'cif_core.dic' version 2.4.1 from 2010-06-29.

Automatic conversion script
Id: cif_fix_enum 1527 2010-12-29 10:47:43Z saulius 
;
_cod_original_sg_symbol_H-M C2/c
_cod_database_code 7102543

loop_
_symmetry_equiv_pos_as_xyz
'x, y, z'
'-x, y, -z+1/2'
'x+1/2, y+1/2, z'
'-x+1/2, y+1/2, -z+1/2'
'-x, -y, -z'
'x, -y, z-1/2'
'-x+1/2, -y+1/2, -z'
'x+1/2, -y+1/2, z-1/2'

loop_
_atom_site_label
_atom_site_type_symbol
_atom_site_fract_x
_atom_site_fract_y
_atom_site_fract_z
_atom_site_U_iso_or_equiv
_atom_site_adp_type
_atom_site_occupancy
_atom_site_symmetry_multiplicity
_atom_site_calc_flag
_atom_site_refinement_flags
Mn1 Mn 0.0000 0.03480(3) 0.2500 0.01142(16) Uani 1 2 d S
N1 N 0.10607(19) 0.16170(12) 0.2322(3) 0.0143(4) Uani 1 1 d .
C1 C 0.0651(2) 0.24228(14) 0.2568(3) 0.0129(4) Uani 1 1 d .
C2 C 0.1406(2) 0.32264(14) 0.2957(3) 0.0143(4) Uani 1 1 d .
H2 H 0.1134 0.3774 0.3224 0.017 Uiso 1 1 calc R
C3 C 0.2566(2) 0.32246(15) 0.2952(3) 0.0140(4) Uani 1 1 d .
C4 C 0.2945(2) 0.24084(15) 0.2584(3) 0.0182(5) Uani 1 1 d .
H4 H 0.3703 0.2391 0.2511 0.022 Uiso 1 1 calc R
C5 C 0.2191(2) 0.16164(15) 0.2324(3) 0.0182(5) Uani 1 1 d .
H5 H 0.2484 0.1051 0.2141 0.022 Uiso 1 1 calc R
C6 C 0.3334(2) 0.41155(14) 0.3305(3) 0.0141(4) Uani 1 1 d .
O1 O 0.36425(17) 0.42983(11) 0.2256(2) 0.0187(3) Uani 1 1 d .
O2 O 0.35439(16) 0.46251(10) 0.4541(2) 0.0167(3) Uani 1 1 d .
O3 O 0.0626(5) 0.4862(3) -0.0448(6) 0.0360(10) Uani 0.50 1 d P
O3' O 0.0637(5) 0.4453(5) -0.1067(7) 0.0536(15) Uani 0.50 1 d P

loop_
_atom_site_aniso_label
_atom_site_aniso_U_11
_atom_site_aniso_U_22
_atom_site_aniso_U_33
_atom_site_aniso_U_23
_atom_site_aniso_U_13
_atom_site_aniso_U_12
Mn1 0.0127(2) 0.0071(2) 0.0173(3) 0.000 0.0107(2) 0.000
N1 0.0153(9) 0.0110(8) 0.0196(9) 0.0000(7) 0.0122(8) -0.0007(7)
C1 0.0139(10) 0.0116(10) 0.0144(10) 0.0010(7) 0.0093(9) 0.0008(7)
C2 0.0154(10) 0.0100(10) 0.0190(10) -0.0004(8) 0.0113(9) 0.0002(7)
C3 0.0146(10) 0.0125(10) 0.0150(10) 0.0006(8) 0.0092(8) -0.0015(7)
C4 0.0194(11) 0.0144(11) 0.0280(12) -0.0029(9) 0.0183(10) -0.0007(8)
C5 0.0202(11) 0.0134(11) 0.0289(12) -0.0033(9) 0.0190(10) 0.0001(8)
C6 0.0105(9) 0.0108(10) 0.0174(10) 0.0025(8) 0.0067(8) 0.0013(7)
O1 0.0230(8) 0.0165(8) 0.0226(8) -0.0023(6) 0.0169(7) -0.0060(6)
O2 0.0175(8) 0.0122(7) 0.0187(8) -0.0014(6) 0.0102(7) -0.0008(6)
O3 0.032(2) 0.042(3) 0.025(2) 0.0045(19) 0.0127(19) 0.0031(19)
O3' 0.031(2) 0.094(5) 0.029(3) 0.006(3) 0.014(2) -0.003(3)

loop_
_atom_type_symbol
_atom_type_description
_atom_type_scat_dispersion_real
_atom_type_scat_dispersion_imag
_atom_type_scat_source
C C 0.0033 0.0016 'International Tables Vol C Tables 4.2.6.8 and 6.1.1.4'
H H 0.0000 0.0000 'International Tables Vol C Tables 4.2.6.8 and 6.1.1.4'
N N 0.0061 0.0033 'International Tables Vol C Tables 4.2.6.8 and 6.1.1.4'
O O 0.0106 0.0060 'International Tables Vol C Tables 4.2.6.8 and 6.1.1.4'
Mn Mn 0.3368 0.7283 'International Tables Vol C Tables 4.2.6.8 and 6.1.1.4'

loop_
_geom_angle_atom_site_label_1
_geom_angle_atom_site_label_2
_geom_angle_atom_site_label_3
_geom_angle
_geom_angle_site_symmetry_1
_geom_angle_site_symmetry_3
O1 Mn1 O1 88.69(9) 3_445 4_545
O1 Mn1 O2 96.69(6) 3_445 7_556
O1 Mn1 O2 84.80(6) 4_545 7_556
O1 Mn1 O2 84.80(6) 3_445 8_455
O1 Mn1 O2 96.69(6) 4_545 8_455
O2 Mn1 O2 177.92(8) 7_556 8_455
O1 Mn1 N1 99.57(6) 3_445 2
O1 Mn1 N1 168.93(7) 4_545 2
O2 Mn1 N1 86.91(6) 7_556 2
O2 Mn1 N1 91.42(6) 8_455 2
O1 Mn1 N1 168.93(6) 3_445 .
O1 Mn1 N1 99.57(6) 4_545 .
O2 Mn1 N1 91.42(6) 7_556 .
O2 Mn1 N1 86.91(6) 8_455 .
N1 Mn1 N1 73.28(9) 2 .
C1 N1 C5 117.94(18) . .
C1 N1 Mn1 114.52(13) . .
C5 N1 Mn1 126.41(15) . .
N1 C1 C2 122.36(18) . .
N1 C1 C1 117.27(12) . 2
C2 C1 C1 120.37(12) . 2
C1 C2 C3 119.40(19) . .
C4 C3 C2 118.6(2) . .
C4 C3 C6 122.98(19) . .
C2 C3 C6 118.38(19) . .
C3 C4 C5 118.62(19) . .
N1 C5 C4 122.8(2) . .
O2 C6 O1 126.04(19) . .
O2 C6 C3 117.56(19) . .
O1 C6 C3 116.30(19) . .
C6 O1 Mn1 129.13(14) . 3
C6 O2 Mn1 136.13(14) . 7_556

loop_
_geom_bond_atom_site_label_1
_geom_bond_atom_site_label_2
_geom_bond_distance
_geom_bond_site_symmetry_2
Mn1 O1 2.1383(15) 3_445
Mn1 O1 2.1383(15) 4_545
Mn1 O2 2.1643(16) 7_556
Mn1 O2 2.1643(16) 8_455
Mn1 N1 2.3038(18) 2
Mn1 N1 2.3038(18) .
N1 C1 1.344(3) .
N1 C5 1.349(3) .
C1 C2 1.384(3) .
C1 C1 1.482(4) 2
C2 C3 1.388(3) .
C3 C4 1.387(3) .
C3 C6 1.506(3) .
C4 C5 1.391(3) .
C6 O2 1.253(3) .
C6 O1 1.259(3) .
O1 Mn1 2.1383(15) 3
O2 Mn1 2.1643(16) 7_556
O3 O3' 0.832(6) .
